data_9014722
loop_
_publ_author_name
'Pekov, I. V.'
'Olysych, L. V.'
'Chukanov, N. V.'
'Zubkova, N. V.'
'Pushcharovsky D Yu'
'Van, K. V.'
'Giester, G.'
'Tillmanns, E.'

_publ_section_title
;
 Crystal chemistry of cancrinite-group minerals with an AB-type framework:
 A review and new data. I. Chemical and structural variations
 Note: Sample# 11/1
;
_journal_name_full 'The Canadian Mineralogist'
_journal_page_first 1129
_journal_page_last 1150
_journal_paper_doi 10.3749/canmin.49.5.1129
_journal_volume 49
_journal_year 2012
_chemical_compound_source Khibiny
_chemical_formula_sum 'C0.736 H1.998 Al2.79 Ca0.27 Na3.7 O15.207 Si3.21'
_chemical_name_mineral Cancrinite
_space_group_IT_number 173
_symmetry_space_group_name_Hall 'P 6c'
_symmetry_space_group_name_H-M 'P 63'
_cell_angle_alpha 90
_cell_angle_beta 90
_cell_angle_gamma 120
_cell_formula_units_Z 2
_cell_length_a 12.618
_cell_length_b 12.618
_cell_length_c 5.116
_cell_volume 705.411
_database_code_amcsd 0018873
_exptl_crystal_density_diffrn 2.427
_cod_original_formula_sum 'Si3.21 Al2.79 O15.207 Na3.7 Ca.27 C.736 H1.998'
_cod_database_code 9014722

loop_
_space_group_symop_operation_xyz
x,y,z
x-y,x,1/2+z
-y,x-y,z
-x,-y,1/2+z
-x+y,-x,z
y,-x+y,1/2+z

loop_
_atom_site_label
_atom_site_fract_x
_atom_site_fract_y
_atom_site_fract_z
_atom_site_occupancy
_atom_site_U_iso_or_equiv
_atom_site_type_symbol
_atom_site_attached_hydrogens
Si1 0.32841 0.41111 0.75000 1.00000 0.00699 Si 0
Al2 0.07525 0.41236 0.75094 0.93000 0.00723 Al 0
Si2 0.07525 0.41236 0.75094 0.07000 0.00723 Si 0
O1 0.20317 0.40479 0.65897 1.00000 0.01388 O 0
O2 0.11541 0.56393 0.72490 1.00000 0.01830 O 0
O3 0.03040 0.35195 0.06234 1.00000 0.01469 O 0
O4 0.31531 0.35986 0.04496 1.00000 0.01472 O 0
Na 0.66667 0.33333 0.13230 1.00000 0.02880 Na 0
Wat 0.61570 0.31460 0.68520 0.33300 0.05340 O 2
NaA* 0.12480 0.25250 0.29960 0.55000 0.02090 Na 0
CaA* 0.12480 0.25250 0.29960 0.05000 0.02090 Ca 0
NaA 0.11900 0.24110 0.27600 0.35000 0.02630 Na 0
CaA 0.11900 0.24110 0.27600 0.04000 0.02630 Ca 0
C1 0.00000 0.00000 0.66000 0.22500 0.01770 C 0
OC1 0.05770 0.11870 0.66000 0.22500 0.01630 O 0
C2 0.00000 0.00000 0.90290 0.24700 0.01980 C 0
OC2 0.05770 0.11850 0.90290 0.24700 0.02620 O 0
C3 0.00000 0.00000 0.58100 0.09200 0.00700 C 0
OC3 0.05660 0.11450 0.58100 0.09200 0.01600 O 0
C4 0.00000 0.00000 0.75810 0.17200 0.01080 C 0
OC4 0.05670 0.11860 0.75810 0.17200 0.01760 O 0

loop_
_cod_changelog_entry_id
_cod_changelog_entry_author
_cod_changelog_entry_date
_cod_changelog_entry_text
1
;cod-tools version 3.8.0
Id: cif_guess_AMCSD_atom_types 9574 2023-05-10 09:00:05Z saulius
;
2023-05-10T18:55:25+03:00
;Derived atom types and hydrogen counts
from atom names that follow the AMCSD naming convention
(Wat == water, O-H == hydroxyl).
;

loop_
_cod_related_entry_id
_cod_related_entry_database
_cod_related_entry_code
1 AMCSD 0018873
